data_1507791
loop_
_publ_author_name
'Zhou, Hui'
'Maris, Thierry'
'Wuest, James D.'

_publ_section_title
;
 Using Systematic Comparisons of 2D and 3D Structures To Reveal Principles
 of Molecular Organization. Tetraesters of Linear Bisisophthalic Acids
;
_journal_issue 24
_journal_name_full 'The Journal of Physical Chemistry C'
_journal_page_first 13052
_journal_paper_doi 10.1021/jp300029z
_journal_volume 116
_journal_year 2012
_chemical_compound_source 'Synthesized by the authors. See text'
_chemical_formula_moiety 'C34 H30 O8'
_chemical_formula_sum 'C34 H30 O8'
_chemical_formula_weight 566.58
_chemical_name_systematic
; 
 ? 
;
_space_group_IT_number 2
_symmetry_cell_setting triclinic
_symmetry_space_group_name_Hall '-P 1'
_symmetry_space_group_name_H-M 'P -1'
_atom_sites_solution_hydrogens geom
_atom_sites_solution_primary direct
_atom_sites_solution_secondary difmap
_audit_creation_method SHELXL-97
_cell_angle_alpha 70.319(2)
_cell_angle_beta 66.113(1)
_cell_angle_gamma 65.792(1)
_cell_formula_units_Z 1
_cell_length_a 9.0092(2)
_cell_length_b 9.5914(2)
_cell_length_c 10.1026(1)
_cell_measurement_reflns_used 6692
_cell_measurement_temperature 100(2)
_cell_measurement_theta_max 67.07
_cell_measurement_theta_min 4.89
_cell_volume 712.59(2)
_computing_cell_refinement 'APEX II (Bruker, 2006)'
_computing_data_collection 'APEX II (Bruker, 2006)'
_computing_data_reduction 'SAINT (Bruker, 2004)'
_computing_molecular_graphics 'SHELXTL (Bruker, 1997)'
_computing_publication_material 'UdMX (local program)'
_computing_structure_refinement 'SHELXL97 (Sheldrick, 1997)'
_computing_structure_solution 'SHELXS97 (Sheldrick, 1997)'
_diffrn_ambient_temperature 100(2)
_diffrn_detector_area_resol_mean 5.5
_diffrn_measured_fraction_theta_full 1.000
_diffrn_measured_fraction_theta_max 1.000
_diffrn_measurement_device_type 'Bruker Microstar'
_diffrn_measurement_method \w
_diffrn_radiation_monochromator 'Helios optics'
_diffrn_radiation_source 'Rotating Anode'
_diffrn_radiation_type CuK\a
_diffrn_radiation_wavelength 1.54178
_diffrn_reflns_av_R_equivalents 0.034
_diffrn_reflns_av_sigmaI/netI 0.0056
_diffrn_reflns_limit_h_max 10
_diffrn_reflns_limit_h_min -9
_diffrn_reflns_limit_k_max 11
_diffrn_reflns_limit_k_min -10
_diffrn_reflns_limit_l_max 12
_diffrn_reflns_limit_l_min -12
_diffrn_reflns_number 11005
_diffrn_reflns_theta_full 68.23
_diffrn_reflns_theta_max 68.23
_diffrn_reflns_theta_min 4.89
_diffrn_standards_decay_% 0.00
_diffrn_standards_number 5
_exptl_absorpt_coefficient_mu 0.773
_exptl_absorpt_correction_T_max 0.9200
_exptl_absorpt_correction_T_min 0.8100
_exptl_absorpt_correction_type multi-scan
_exptl_absorpt_process_details 'Sadabs (Sheldrick,1996)'
_exptl_crystal_colour Colorless
_exptl_crystal_density_diffrn 1.320
_exptl_crystal_density_method 'not measured'
_exptl_crystal_description block
_exptl_crystal_F_000 298
_exptl_crystal_size_max 0.24
_exptl_crystal_size_mid 0.16
_exptl_crystal_size_min 0.12
_refine_diff_density_max 0.194
_refine_diff_density_min -0.217
_refine_diff_density_rms 0.053
_refine_ls_extinction_method none
_refine_ls_goodness_of_fit_ref 1.074
_refine_ls_hydrogen_treatment constr
_refine_ls_matrix_type full
_refine_ls_number_parameters 192
_refine_ls_number_reflns 2611
_refine_ls_number_restraints 0
_refine_ls_restrained_S_all 1.074
_refine_ls_R_factor_all 0.0420
_refine_ls_R_factor_gt 0.0419
_refine_ls_shift/su_max 0.001
_refine_ls_shift/su_mean 0.000
_refine_ls_structure_factor_coef Fsqd
_refine_ls_weighting_details 'calc w=1/[\s^2^(Fo^2^)+(0.0874P)^2^] where P=(Fo^2^+2Fc^2^)/3'
_refine_ls_weighting_scheme calc
_refine_ls_wR_factor_gt 0.1011
_refine_ls_wR_factor_ref 0.1012
_reflns_number_gt 2544
_reflns_number_total 2611
_reflns_threshold_expression I>2\s(I)
_cod_data_source_file jp300029z_si_003.cif
_cod_data_source_block jw1273
_cod_depositor_comments
;
The following automatic conversions were performed:

'_symmetry_cell_setting' value 'Triclinic' changed to 'triclinic'
according to /home/saulius/struct/CIF-dictionaries/cif_core.dic
dictionary named 'cif_core.dic' version 2.4.1 from
2010-06-29.

'_geom_bond_publ_flag' value 'Y' changed to 'y'
according to /home/saulius/struct/CIF-dictionaries/cif_core.dic
dictionary named 'cif_core.dic' version 2.4.1 from 2010-06-29 (23
times).

'_geom_angle_publ_flag' value 'Y' changed to 'y' according
to /home/saulius/struct/CIF-dictionaries/cif_core.dic dictionary
named 'cif_core.dic' version 2.4.1 from 2010-06-29 (29
times).

'_geom_torsion_publ_flag' value 'Y' changed to 'y' according
to /home/saulius/struct/CIF-dictionaries/cif_core.dic dictionary
named 'cif_core.dic' version 2.4.1 from 2010-06-29 (30 times).

Automatic conversion script
Id: cif_fix_values 1891 2012-01-12 08:04:46Z andrius 

 Adding full bibliography for 1507790--1507793.cif.
;
_cod_original_sg_symbol_H-M P-1
_cod_database_code 1507791

loop_
_symmetry_equiv_pos_as_xyz
'x, y, z'
'-x, -y, -z'

loop_
_atom_site_label
_atom_site_type_symbol
_atom_site_fract_x
_atom_site_fract_y
_atom_site_fract_z
_atom_site_U_iso_or_equiv
_atom_site_adp_type
_atom_site_occupancy
_atom_site_symmetry_multiplicity
_atom_site_calc_flag
_atom_site_refinement_flags
O1 O 0.64752(5) -0.32048(4) 0.39844(5) 0.03690(16) Uani 1 1 d .
O2 O 0.37573(5) -0.16273(4) 0.42573(4) 0.02830(15) Uani 1 1 d .
O3 O 0.23346(5) 0.39549(5) 0.27782(6) 0.04374(17) Uani 1 1 d .
O4 O 0.43495(6) 0.51176(5) 0.18138(6) 0.04725(17) Uani 1 1 d .
C1 C 1.44077(7) -0.12808(6) 0.06533(6) 0.02563(16) Uani 1 1 d .
H1 H 1.4003 -0.2155 0.1099 0.031 Uiso 1 1 calc R
C2 C 1.38576(7) 0.15098(6) -0.01139(6) 0.02564(17) Uani 1 1 d .
H2 H 1.3075 0.2541 -0.0191 0.031 Uiso 1 1 calc R
C3 C 1.32358(7) 0.02321(6) 0.05495(6) 0.02394(16) Uani 1 1 d .
C4 C 1.14348(7) 0.04548(6) 0.11002(6) 0.02660(17) Uani 1 1 d .
C5 C 0.99366(7) 0.06012(6) 0.15613(6) 0.02780(17) Uani 1 1 d .
C6 C 0.81526(7) 0.07529(7) 0.21020(6) 0.02619(16) Uani 1 1 d .
C7 C 0.76238(7) -0.05755(6) 0.27434(6) 0.02576(16) Uani 1 1 d .
H7 H 0.8453 -0.1580 0.2844 0.031 Uiso 1 1 calc R
C8 C 0.59046(7) -0.04395(6) 0.32322(5) 0.02432(16) Uani 1 1 d .
C9 C 0.46688(7) 0.10256(6) 0.31110(6) 0.02398(16) Uani 1 1 d .
H9 H 0.3490 0.1119 0.3444 0.029 Uiso 1 1 calc R
C10 C 0.51860(7) 0.23528(6) 0.24944(6) 0.02483(16) Uani 1 1 d .
C11 C 0.69086(7) 0.22177(6) 0.19882(6) 0.02679(16) Uani 1 1 d .
H11 H 0.7245 0.3131 0.1560 0.032 Uiso 1 1 calc R
C12 C 0.54370(7) -0.19133(6) 0.38620(6) 0.02641(17) Uani 1 1 d .
C13 C 0.31883(8) -0.29948(7) 0.47705(7) 0.03340(17) Uani 1 1 d .
H13A H 0.3449 -0.3634 0.5697 0.040 Uiso 1 1 calc R
H13B H 0.3769 -0.3649 0.4015 0.040 Uiso 1 1 calc R
C14 C 0.12897(8) -0.23827(8) 0.50317(7) 0.04083(19) Uani 1 1 d .
H14A H 0.1051 -0.1715 0.4117 0.061 Uiso 1 1 calc R
H14B H 0.0730 -0.1773 0.5810 0.061 Uiso 1 1 calc R
H14C H 0.0849 -0.3260 0.5340 0.061 Uiso 1 1 calc R
C15 C 0.39395(7) 0.39575(6) 0.23103(6) 0.02841(17) Uani 1 1 d .
C16 C 0.10113(8) 0.54344(6) 0.25326(8) 0.04011(19) Uani 1 1 d .
H16A H 0.1499 0.6302 0.2146 0.048 Uiso 1 1 calc R
H16B H 0.0086 0.5607 0.3476 0.048 Uiso 1 1 calc R
C17 C 0.03113(9) 0.53914(7) 0.14471(7) 0.04382(19) Uani 1 1 d .
H17A H -0.0131 0.4507 0.1821 0.066 Uiso 1 1 calc R
H17B H 0.1221 0.5274 0.0501 0.066 Uiso 1 1 calc R
H17C H -0.0618 0.6366 0.1304 0.066 Uiso 1 1 calc R

loop_
_atom_site_aniso_label
_atom_site_aniso_U_11
_atom_site_aniso_U_22
_atom_site_aniso_U_33
_atom_site_aniso_U_23
_atom_site_aniso_U_13
_atom_site_aniso_U_12
O1 0.0362(3) 0.0204(3) 0.0462(3) -0.00378(19) -0.0110(2) -0.0057(2)
O2 0.0308(3) 0.0216(2) 0.0325(3) -0.00282(17) -0.00823(18) -0.01214(18)
O3 0.0286(3) 0.0211(3) 0.0795(4) -0.0016(2) -0.0247(2) -0.00508(19)
O4 0.0374(3) 0.0216(3) 0.0739(4) -0.0024(2) -0.0118(2) -0.0123(2)
C1 0.0310(3) 0.0229(3) 0.0259(3) -0.0021(2) -0.0100(2) -0.0125(2)
C2 0.0294(3) 0.0216(3) 0.0270(3) -0.0041(2) -0.0128(2) -0.0057(2)
C3 0.0261(3) 0.0275(3) 0.0211(3) -0.0043(2) -0.0090(2) -0.0101(2)
C4 0.0302(3) 0.0267(3) 0.0246(3) -0.0044(2) -0.0103(2) -0.0096(2)
C5 0.0302(3) 0.0282(3) 0.0269(3) -0.0056(2) -0.0099(2) -0.0102(2)
C6 0.0272(3) 0.0302(3) 0.0238(3) -0.0066(2) -0.0088(2) -0.0099(2)
C7 0.0275(3) 0.0249(3) 0.0241(3) -0.0054(2) -0.0101(2) -0.0054(2)
C8 0.0291(3) 0.0235(3) 0.0219(3) -0.0044(2) -0.0094(2) -0.0086(2)
C9 0.0258(3) 0.0253(3) 0.0229(3) -0.0044(2) -0.0090(2) -0.0091(2)
C10 0.0282(3) 0.0238(3) 0.0248(3) -0.0043(2) -0.0111(2) -0.0082(2)
C11 0.0316(3) 0.0254(3) 0.0267(3) -0.0036(2) -0.0096(2) -0.0131(2)
C12 0.0294(3) 0.0243(3) 0.0249(3) -0.0052(2) -0.0082(2) -0.0080(2)
C13 0.0431(4) 0.0264(3) 0.0337(3) -0.0018(2) -0.0094(2) -0.0199(3)
C14 0.0451(4) 0.0419(4) 0.0420(4) -0.0025(3) -0.0113(3) -0.0270(3)
C15 0.0309(3) 0.0235(3) 0.0321(3) -0.0048(2) -0.0107(2) -0.0097(2)
C16 0.0328(3) 0.0212(3) 0.0640(4) -0.0055(3) -0.0228(3) -0.0013(2)
C17 0.0473(3) 0.0321(3) 0.0397(4) -0.0051(3) -0.0161(3) -0.0002(3)

loop_
_atom_type_symbol
_atom_type_description
_atom_type_scat_dispersion_real
_atom_type_scat_dispersion_imag
_atom_type_scat_source
C C 0.0181 0.0091 'International Tables Vol C Tables 4.2.6.8 and 6.1.1.4'
H H 0.0000 0.0000 'International Tables Vol C Tables 4.2.6.8 and 6.1.1.4'
O O 0.0492 0.0322 'International Tables Vol C Tables 4.2.6.8 and 6.1.1.4'

loop_
_geom_angle_atom_site_label_1
_geom_angle_atom_site_label_2
_geom_angle_atom_site_label_3
_geom_angle_site_symmetry_1
_geom_angle
_geom_angle_publ_flag
C12 O2 C13 . 115.97(4) y
C15 O3 C16 . 118.01(5) y
C2 C1 C3 2_855 120.48(5) y
C2 C1 H1 2_855 119.8 ?
C3 C1 H1 . 119.8 ?
C1 C2 C3 2_855 120.57(5) y
C1 C2 H2 2_855 119.7 ?
C3 C2 H2 . 119.7 ?
C1 C3 C2 . 118.95(5) y
C1 C3 C4 . 119.96(5) y
C2 C3 C4 . 121.08(5) y
C5 C4 C3 . 178.29(6) y
C4 C5 C6 . 178.99(6) y
C11 C6 C7 . 118.59(5) y
C11 C6 C5 . 121.00(5) y
C7 C6 C5 . 120.40(5) y
C8 C7 C6 . 120.69(5) y
C8 C7 H7 . 119.7 ?
C6 C7 H7 . 119.7 ?
C7 C8 C9 . 120.45(5) y
C7 C8 C12 . 117.77(5) y
C9 C8 C12 . 121.77(5) y
C8 C9 C10 . 119.09(5) y
C8 C9 H9 . 120.5 ?
C10 C9 H9 . 120.5 ?
C11 C10 C9 . 120.53(5) y
C11 C10 C15 . 117.32(5) y
C9 C10 C15 . 122.13(5) y
C10 C11 C6 . 120.63(5) y
C10 C11 H11 . 119.7 ?
C6 C11 H11 . 119.7 ?
O1 C12 O2 . 124.50(5) y
O1 C12 C8 . 123.58(5) y
O2 C12 C8 . 111.93(5) y
O2 C13 C14 . 106.22(5) y
O2 C13 H13A . 110.5 ?
C14 C13 H13A . 110.5 ?
O2 C13 H13B . 110.5 ?
C14 C13 H13B . 110.5 ?
H13A C13 H13B . 108.7 ?
C13 C14 H14A . 109.5 ?
C13 C14 H14B . 109.5 ?
H14A C14 H14B . 109.5 ?
C13 C14 H14C . 109.5 ?
H14A C14 H14C . 109.5 ?
H14B C14 H14C . 109.5 ?
O4 C15 O3 . 124.09(5) y
O4 C15 C10 . 123.34(5) y
O3 C15 C10 . 112.57(5) y
O3 C16 C17 . 108.63(5) y
O3 C16 H16A . 110 ?
C17 C16 H16A . 110 ?
O3 C16 H16B . 110 ?
C17 C16 H16B . 110 ?
H16A C16 H16B . 108.3 ?
C16 C17 H17A . 109.5 ?
C16 C17 H17B . 109.5 ?
H17A C17 H17B . 109.5 ?
C16 C17 H17C . 109.5 ?
H17A C17 H17C . 109.5 ?
H17B C17 H17C . 109.5 ?

loop_
_geom_bond_atom_site_label_1
_geom_bond_atom_site_label_2
_geom_bond_site_symmetry_2
_geom_bond_distance
_geom_bond_publ_flag
O1 C12 . 1.2103(7) y
O2 C12 . 1.3299(7) y
O2 C13 . 1.4595(7) y
O3 C15 . 1.3277(7) y
O3 C16 . 1.4531(6) y
O4 C15 . 1.1988(7) y
C1 C2 2_855 1.3773(8) y
C1 C3 . 1.4007(8) y
C1 H1 . 0.95 ?
C2 C1 2_855 1.3773(8) y
C2 C3 . 1.4037(8) y
C2 H2 . 0.95 ?
C3 C4 . 1.4327(8) y
C4 C5 . 1.1992(8) y
C5 C6 . 1.4330(8) y
C6 C11 . 1.3954(8) y
C6 C7 . 1.4007(8) y
C7 C8 . 1.3849(8) y
C7 H7 . 0.95 ?
C8 C9 . 1.3931(8) y
C8 C12 . 1.4987(7) y
C9 C10 . 1.3938(7) y
C9 H9 . 0.95 ?
C10 C11 . 1.3870(8) y
C10 C15 . 1.4911(8) y
C11 H11 . 0.95 ?
C13 C14 . 1.5017(9) y
C13 H13a . 0.99 ?
C13 H13b . 0.99 ?
C14 H14a . 0.98 ?
C14 H14b . 0.98 ?
C14 H14c . 0.98 ?
C16 C17 . 1.4879(9) y
C16 H16a . 0.99 ?
C16 H16b . 0.99 ?
C17 H17a . 0.98 ?
C17 H17b . 0.98 ?
C17 H17c . 0.98 ?

loop_
_geom_torsion_atom_site_label_1
_geom_torsion_atom_site_label_2
_geom_torsion_atom_site_label_3
_geom_torsion_atom_site_label_4
_geom_torsion_site_symmetry_1
_geom_torsion
_geom_torsion_publ_flag
C2 C1 C3 C2 2_855 0.06(9) y
C2 C1 C3 C4 2_855 179.33(4) y
C1 C2 C3 C1 2_855 -0.06(9) y
C1 C2 C3 C4 2_855 -179.32(4) y
C11 C6 C7 C8 . 1.05(8) y
C5 C6 C7 C8 . -178.26(4) y
C6 C7 C8 C9 . -0.84(8) y
C6 C7 C8 C12 . 178.06(4) y
C7 C8 C9 C10 . -0.16(8) y
C12 C8 C9 C10 . -179.01(4) y
C8 C9 C10 C11 . 0.93(8) y
C8 C9 C10 C15 . 179.17(4) y
C9 C10 C11 C6 . -0.71(8) y
C15 C10 C11 C6 . -179.04(4) y
C7 C6 C11 C10 . -0.27(8) y
C5 C6 C11 C10 . 179.03(4) y
C13 O2 C12 O1 . -4.50(8) y
C13 O2 C12 C8 . 175.13(4) y
C7 C8 C12 O1 . 1.13(8) y
C9 C8 C12 O1 . -179.98(5) y
C7 C8 C12 O2 . -178.51(4) y
C9 C8 C12 O2 . 0.38(7) y
C12 O2 C13 C14 . -175.57(4) y
C16 O3 C15 O4 . 6.73(9) y
C16 O3 C15 C10 . -174.31(5) y
C11 C10 C15 O4 . -3.42(8) y
C9 C10 C15 O4 . 178.29(5) y
C11 C10 C15 O3 . 177.62(4) y
C9 C10 C15 O3 . -0.68(7) y
C15 O3 C16 C17 . 112.71(6) y
